data_7130142
loop_
_publ_author_name
'Liu, Zheng'
'Li, Qian'
'Yang, Chengyong'
'Zheng, Xuesong'
'Wu, Di'
'Gao, Ge'
'Lan, Jingbo'

_publ_section_title
;
 Ir(III)-catalyzed quadruple C&#x2212;H activation of N-arylimidazolium
 and diaryliodonium salts: facile access to polysubstituted
 imidazo[1,2-f]phenanthridiniums
;
_journal_name_full 'Chemical Communications'
_journal_paper_doi 10.1039/D2CC01646J
_journal_year 2022
_chemical_formula_moiety 'C24 H21 N2, H2 O, C2 F3 O2'
_chemical_formula_sum 'C26 H23 F3 N2 O3'
_chemical_formula_weight 468.46
_space_group_crystal_system triclinic
_space_group_IT_number 2
_space_group_name_Hall '-P 1'
_space_group_name_H-M_alt 'P -1'
_atom_sites_solution_hydrogens mixed
_atom_sites_solution_primary direct
_audit_creation_date 2020-11-13
_audit_creation_method
;
Olex2 1.2
(compiled 2016.02.19 svn.r3266 for OlexSys, GUI svn.r5155)
;
_audit_update_record
;
2022-02-18 deposited with the CCDC.	2022-05-19 downloaded from the CCDC.
;
_cell_angle_alpha 84.081(5)
_cell_angle_beta 83.827(5)
_cell_angle_gamma 81.200(5)
_cell_formula_units_Z 2
_cell_length_a 7.9876(4)
_cell_length_b 10.9369(6)
_cell_length_c 13.1476(7)
_cell_measurement_reflns_used 3665
_cell_measurement_temperature 297.4(3)
_cell_measurement_theta_max 71.0880
_cell_measurement_theta_min 4.0660
_cell_volume 1124.07(10)
_computing_cell_refinement 'CrysAlisPro 1.171.39.46e (Rigaku OD, 2018)'
_computing_data_collection 'CrysAlisPro 1.171.39.46e (Rigaku OD, 2018)'
_computing_data_reduction 'CrysAlisPro 1.171.39.46e (Rigaku OD, 2018)'
_computing_molecular_graphics 'Olex2 (Dolomanov et al., 2009)'
_computing_publication_material 'Olex2 (Dolomanov et al., 2009)'
_computing_structure_refinement 'ShelXL (Sheldrick, 2015)'
_computing_structure_solution 'ShelXT (Sheldrick, 2015)'
_diffrn_ambient_environment air
_diffrn_ambient_temperature 297.4(3)
_diffrn_detector 'CCD plate'
_diffrn_detector_area_resol_mean 15.9595
_diffrn_detector_type EosS2
_diffrn_measured_fraction_theta_full 0.996
_diffrn_measured_fraction_theta_max 0.982
_diffrn_measurement_details
;
List of Runs (angles in degrees, time in seconds):

  # Type    Start    End  Width  t~exp~   \w     \q     \k     \f   Frames
#--------------------------------------------------------------------------
  1  \w    -73.00  37.00   1.00    1.95    --  -34.85  19.00-120.00  110
  2  \w   -103.00 -16.00   1.00    1.95    --  -34.85 -57.00  60.00   87
  3  \w      1.00  75.00   1.00    1.95    --   34.85 -99.00-180.00   74
  4  \w      1.00  75.00   1.00    1.95    --   34.85 -99.00  30.00   74
  5  \w    -34.00  53.00   1.00    1.95    --   34.85 -57.00 120.00   87
  6  \w    -34.00  63.00   1.00    1.95    --   34.85 -77.00   0.00   97
  7  \w     23.00  90.00   1.00    1.95    --   34.85-125.00-180.00   67
  8  \w     16.00 103.00   1.00    1.95    --   34.85  57.00 -60.00   87
  9  \w     16.00 103.00   1.00    1.95    --   34.85  57.00 -90.00   87
 10  \w    -36.00  57.00   1.00    1.95    --   34.85 -38.00   0.00   93
 11  \w      1.00  75.00   1.00    1.95    --   34.85 -99.00 -60.00   74
 12  \w     57.00 151.00   1.00    7.79    --  106.90 178.00-180.00   94
 13  \w     37.00 110.00   1.00    7.79    --  106.90 -94.00 -90.00   73
 14  \w     35.00 133.00   1.00    7.79    --  106.90 -30.00  30.00   98
 15  \w     39.00 127.00   1.00    7.79    --  106.90 -61.00 -60.00   88
 16  \w     37.00 110.00   1.00    7.79    --  106.90 -94.00-180.00   73
 17  \w     57.00 151.00   1.00    7.79    --  106.90 178.00 150.00   94
 18  \w     87.00 175.00   1.00    7.79    --  106.90  61.00  90.00   88
 19  \w     35.00 133.00   1.00    7.79    --  106.90 -30.00 120.00   98
 20  \w     39.00 127.00   1.00    7.79    --  106.90 -61.00-180.00   88
 21  \w     87.00 175.00   1.00    7.79    --  106.90  61.00 -90.00   88
 22  \w     87.00 177.00   1.00    7.79    --  106.90  45.00   0.00   90
 23  \w     35.00 133.00   1.00    7.79    --  106.90 -30.00 -60.00   98
 24  \w     87.00 177.00   1.00    7.79    --  106.90  45.00 -60.00   90
 25  \w     36.00 113.00   1.00    7.79    --  106.90-111.00 150.00   77
 26  \w   -103.00 -16.00   1.00    1.95    --  -34.85 -57.00 150.00   87
 27  \w      6.00 104.00   1.00    1.95    --   34.85  77.00  90.00   98
 28  \w      6.00 104.00   1.00    1.95    --   34.85  77.00 150.00   98
 29  \w      6.00 104.00   1.00    1.95    --   34.85  77.00   0.00   98
;
_diffrn_measurement_device 'four-circle diffractometer'
_diffrn_measurement_device_type 'New Gemini, Dual, Cu at home/near, EosS2'
_diffrn_measurement_method '\w scans'
_diffrn_orient_matrix_type 'CrysAlisPro convention (1999,Acta A55,543-557)'
_diffrn_orient_matrix_UB_11 0.0114430000
_diffrn_orient_matrix_UB_12 -0.1176716000
_diffrn_orient_matrix_UB_13 -0.0569512000
_diffrn_orient_matrix_UB_21 0.0229761000
_diffrn_orient_matrix_UB_22 -0.0813139000
_diffrn_orient_matrix_UB_23 0.1017990000
_diffrn_orient_matrix_UB_31 -0.1943353000
_diffrn_orient_matrix_UB_32 0.0041684000
_diffrn_orient_matrix_UB_33 0.0198230000
_diffrn_radiation_monochromator graphite
_diffrn_radiation_probe x-ray
_diffrn_radiation_type CuK\a
_diffrn_radiation_wavelength 1.54184
_diffrn_reflns_av_R_equivalents 0.0433
_diffrn_reflns_av_unetI/netI 0.0327
_diffrn_reflns_Laue_measured_fraction_full 0.996
_diffrn_reflns_Laue_measured_fraction_max 0.982
_diffrn_reflns_limit_h_max 7
_diffrn_reflns_limit_h_min -9
_diffrn_reflns_limit_k_max 13
_diffrn_reflns_limit_k_min -13
_diffrn_reflns_limit_l_max 16
_diffrn_reflns_limit_l_min -15
_diffrn_reflns_number 12035
_diffrn_reflns_point_group_measured_fraction_full 0.996
_diffrn_reflns_point_group_measured_fraction_max 0.982
_diffrn_reflns_theta_full 67.684
_diffrn_reflns_theta_max 71.330
_diffrn_reflns_theta_min 4.106
_diffrn_source 'fine-focus sealed X-ray tube'
_diffrn_source_type 'Enhance (Cu) X-ray Source'
_exptl_absorpt_coefficient_mu 0.908
_exptl_absorpt_correction_T_max 1.00000
_exptl_absorpt_correction_T_min 0.65405
_exptl_absorpt_correction_type multi-scan
_exptl_absorpt_process_details
;
CrysAlisPro 1.171.39.46e (Rigaku Oxford Diffraction, 2018)
Empirical absorption correction using spherical harmonics,
 implemented in SCALE3 ABSPACK scaling algorithm.
;
_exptl_crystal_colour 'clear light colourless'
_exptl_crystal_colour_lustre clear
_exptl_crystal_colour_modifier light
_exptl_crystal_colour_primary colourless
_exptl_crystal_density_diffrn 1.384
_exptl_crystal_description plate
_exptl_crystal_F_000 488
_exptl_crystal_size_max 0.5
_exptl_crystal_size_mid 0.3
_exptl_crystal_size_min 0.05
_refine_diff_density_max 0.441
_refine_diff_density_min -0.381
_refine_diff_density_rms 0.057
_refine_ls_extinction_method none
_refine_ls_goodness_of_fit_ref 1.066
_refine_ls_hydrogen_treatment constr
_refine_ls_matrix_type full
_refine_ls_number_parameters 323
_refine_ls_number_reflns 4283
_refine_ls_number_restraints 0
_refine_ls_restrained_S_all 1.066
_refine_ls_R_factor_all 0.0968
_refine_ls_R_factor_gt 0.0811
_refine_ls_shift/su_max 0.001
_refine_ls_shift/su_mean 0.000
_refine_ls_structure_factor_coef Fsqd
_refine_ls_weighting_details 'w=1/[\s^2^(Fo^2^)+(0.1656P)^2^+0.2653P] where P=(Fo^2^+2Fc^2^)/3'
_refine_ls_weighting_scheme calc
_refine_ls_wR_factor_gt 0.2433
_refine_ls_wR_factor_ref 0.2704
_reflns_Friedel_coverage 0.000
_reflns_number_gt 3240
_reflns_number_total 4283
_reflns_threshold_expression 'I > 2\s(I)'
_cod_data_source_file d2cc01646j2.cif
_cod_data_source_block zxs-ag2o
_cod_original_cell_volume 1124.07(11)
_cod_database_code 7130142
_shelx_space_group_comment
;
The symmetry employed for this shelxl refinement is uniquely defined
by the following loop, which should always be used as a source of
symmetry information in preference to the above space-group names.
They are only intended as comments.
;
_reflns_odcompleteness_completeness 99.63
_reflns_odcompleteness_iscentric 1
_reflns_odcompleteness_theta 66.97
_olex2_refinement_description
;
1. Fixed Uiso
 At 1.2 times of:
  All C(H) groups
 At 1.5 times of:
  All C(H,H,H) groups, All O(H,H) groups
2. Others
 Sof(O00Z)=1-FVAR(1)
 Sof(O00Y)=FVAR(1)
3.a Free rotating group:
 O003(H00U,H00V)
3.b Aromatic/amide H refined with riding coordinates:
 C009(H009), C00D(H00D), C00E(H00E), C00F(H00F), C00G(H00G), C00H(H00H),
 C00I(H00I), C00M(H00M), C00N(H00N), C00O(H00O), C00P(H00P), C00Q(H00Q)
3.c Idealised Me refined as rotating group:
 C00J(H00A,H00B,H00C), C00V(H00J,H00K,H00L), C00X(H00R,H00S,H00T)
;
_shelx_shelxl_version_number 2014/7
_olex2_date_sample_data_collection 2020-11-12
_olex2_submission_special_instructions 'No special instructions were received'
_oxdiff_exptl_absorpt_empirical_details
;
Empirical correction (ABSPACK) includes:
- Absorption correction using spherical harmonics
- Frame scaling
- Detector area scaling
;
_oxdiff_exptl_absorpt_empirical_full_max 1.706
_oxdiff_exptl_absorpt_empirical_full_min 0.613

loop_
_space_group_symop_operation_xyz
'x, y, z'
'-x, -y, -z'

loop_
_atom_site_label
_atom_site_type_symbol
_atom_site_fract_x
_atom_site_fract_y
_atom_site_fract_z
_atom_site_U_iso_or_equiv
_atom_site_adp_type
_atom_site_occupancy
_atom_site_site_symmetry_order
_atom_site_calc_flag
_atom_site_refinement_flags_posn
_atom_site_refinement_flags_adp
_atom_site_refinement_flags_occupancy
_atom_site_disorder_assembly
_atom_site_disorder_group
N001 N 0.5792(3) 0.67662(18) 0.53696(16) 0.0501(5) Uani 1 1 d . . . . .
N002 N 0.5019(3) 0.82766(19) 0.42287(17) 0.0544(5) Uani 1 1 d . . . . .
O003 O 0.8438(4) 0.8659(3) 0.5274(3) 0.0994(8) Uani 1 1 d . . . . .
H00U H 0.8721 0.8963 0.4670 0.149 Uiso 1 1 d G . . . .
H00V H 0.9206 0.8710 0.5661 0.149 Uiso 1 1 d G . . . .
C004 C 0.6645(3) 0.5613(2) 0.5787(2) 0.0520(6) Uani 1 1 d . . . . .
C005 C 0.6056(3) 0.7198(2) 0.43662(19) 0.0501(6) Uani 1 1 d . . . . .
C006 C 0.7174(3) 0.6479(2) 0.3636(2) 0.0541(6) Uani 1 1 d . . . . .
F007 F 0.8097(5) 1.0039(4) 0.1370(2) 0.1484(13) Uani 1 1 d . . . . .
C008 C 0.6567(3) 0.5277(2) 0.6846(2) 0.0593(7) Uani 1 1 d . . . . .
C009 C 0.4531(3) 0.7582(2) 0.5852(2) 0.0562(6) Uani 1 1 d . . . . .
H009 H 0.4085 0.7502 0.6534 0.067 Uiso 1 1 calc R . . . .
C00A C 0.7813(3) 0.5252(2) 0.3992(2) 0.0562(6) Uani 1 1 d . . . . .
C00B C 0.5944(3) 0.6114(3) 0.7679(2) 0.0595(7) Uani 1 1 d . . . . .
C00C C 0.7561(3) 0.4824(2) 0.5076(2) 0.0578(7) Uani 1 1 d . . . . .
C00D C 0.4079(3) 0.8511(2) 0.5139(2) 0.0590(6) Uani 1 1 d . . . . .
H00D H 0.3261 0.9199 0.5247 0.071 Uiso 1 1 calc R . . . .
C00E C 0.7597(4) 0.6922(3) 0.2626(2) 0.0637(7) Uani 1 1 d . . . . .
H00E H 0.7212 0.7743 0.2408 0.076 Uiso 1 1 calc R . . . .
C00F C 0.6647(4) 0.7173(3) 0.7748(2) 0.0655(7) Uani 1 1 d . . . . .
H00F H 0.7441 0.7426 0.7229 0.079 Uiso 1 1 calc R . . . .
C00G C 0.8767(4) 0.4492(3) 0.3270(3) 0.0730(8) Uani 1 1 d . . . . .
H00G H 0.9163 0.3668 0.3474 0.088 Uiso 1 1 calc R . . . .
C00H C 0.8297(4) 0.3639(3) 0.5454(3) 0.0706(8) Uani 1 1 d . . . . .
H00H H 0.8910 0.3101 0.4999 0.085 Uiso 1 1 calc R . . . .
C00I C 0.4756(4) 0.5767(3) 0.8465(3) 0.0770(9) Uani 1 1 d . . . . .
H00I H 0.4274 0.5051 0.8434 0.092 Uiso 1 1 calc R . . . .
C00J C 0.4769(4) 0.9091(3) 0.3288(2) 0.0723(8) Uani 1 1 d . . . . .
H00A H 0.5775 0.9466 0.3076 0.108 Uiso 1 1 calc GR . . . .
H00B H 0.3820 0.9728 0.3413 0.108 Uiso 1 1 calc GR . . . .
H00C H 0.4546 0.8614 0.2757 0.108 Uiso 1 1 calc GR . . . .
C00K C 0.8579(4) 0.6170(3) 0.1938(2) 0.0727(8) Uani 1 1 d . . . . .
C00L C 0.4995(5) 0.7513(4) 0.9374(2) 0.0798(9) Uani 1 1 d . . . . .
C00M C 0.6178(4) 0.7864(3) 0.8586(3) 0.0738(8) Uani 1 1 d . . . . .
H00M H 0.6665 0.8577 0.8622 0.089 Uiso 1 1 calc R . . . .
C00N C 0.7283(4) 0.4071(3) 0.7163(3) 0.0742(8) Uani 1 1 d . . . . .
H00N H 0.7189 0.3802 0.7858 0.089 Uiso 1 1 calc R . . . .
C00O C 0.8131(4) 0.3263(3) 0.6468(3) 0.0782(9) Uani 1 1 d . . . . .
H00O H 0.8587 0.2462 0.6700 0.094 Uiso 1 1 calc R . . . .
C00P C 0.9116(4) 0.4948(3) 0.2278(3) 0.0782(9) Uani 1 1 d . . . . .
H00P H 0.9735 0.4422 0.1816 0.094 Uiso 1 1 calc R . . . .
C00Q C 0.4281(5) 0.6469(4) 0.9292(3) 0.0856(10) Uani 1 1 d . . . . .
H00Q H 0.3464 0.6229 0.9801 0.103 Uiso 1 1 calc R . . . .
C00R C 0.9471(5) 1.0377(4) 0.2791(3) 0.0868(10) Uani 1 1 d . . . . .
F00S F 0.9484(7) 1.1517(5) 0.1179(3) 0.207(2) Uani 1 1 d . . . . .
C00T C 0.9416(5) 1.0454(5) 0.1659(3) 0.0965(12) Uani 1 1 d . . . . .
O00U O 0.8823(7) 0.9576(4) 0.3306(3) 0.1590(18) Uani 1 1 d . . . . .
C00V C 0.9068(6) 0.6656(5) 0.0854(3) 0.1055(14) Uani 1 1 d . . . . .
H00J H 0.8142 0.6658 0.0444 0.158 Uiso 1 1 calc GR . . . .
H00K H 1.0053 0.6135 0.0577 0.158 Uiso 1 1 calc GR . . . .
H00L H 0.9321 0.7488 0.0848 0.158 Uiso 1 1 calc GR . . . .
F00W F 1.0756(6) 0.9783(7) 0.1243(4) 0.239(3) Uani 1 1 d . . . . .
C00X C 0.4521(7) 0.8250(5) 1.0300(3) 0.1135(15) Uani 1 1 d . . . . .
H00R H 0.4974 0.7778 1.0891 0.170 Uiso 1 1 calc GR . . . .
H00S H 0.3304 0.8421 1.0420 0.170 Uiso 1 1 calc GR . . . .
H00T H 0.4983 0.9017 1.0177 0.170 Uiso 1 1 calc GR . . . .
O00Y O 0.9614(10) 1.1402(5) 0.3137(4) 0.111(3) Uani 0.564(10) 1 d . . P A 1
O00Z O 1.0918(14) 1.0283(15) 0.3037(7) 0.171(6) Uani 0.436(10) 1 d . . P A 2

loop_
_atom_site_aniso_label
_atom_site_aniso_U_11
_atom_site_aniso_U_22
_atom_site_aniso_U_33
_atom_site_aniso_U_23
_atom_site_aniso_U_13
_atom_site_aniso_U_12
N001 0.0463(10) 0.0459(10) 0.0589(11) -0.0078(8) -0.0113(8) -0.0029(8)
N002 0.0548(12) 0.0477(11) 0.0611(12) -0.0066(9) -0.0139(9) -0.0018(8)
O003 0.0905(18) 0.102(2) 0.109(2) -0.0196(17) -0.0050(15) -0.0224(15)
C004 0.0425(12) 0.0448(12) 0.0716(15) -0.0052(10) -0.0152(10) -0.0081(9)
C005 0.0466(12) 0.0461(12) 0.0607(13) -0.0089(10) -0.0132(10) -0.0073(9)
C006 0.0453(12) 0.0547(14) 0.0660(14) -0.0160(11) -0.0114(10) -0.0079(10)
F007 0.160(3) 0.207(3) 0.0997(18) 0.011(2) -0.0509(18) -0.086(3)
C008 0.0536(14) 0.0527(14) 0.0741(16) 0.0023(12) -0.0183(12) -0.0127(11)
C009 0.0529(14) 0.0557(14) 0.0593(13) -0.0107(11) -0.0083(11) 0.0003(11)
C00A 0.0414(12) 0.0504(13) 0.0804(17) -0.0172(12) -0.0124(11) -0.0054(10)
C00B 0.0533(14) 0.0673(16) 0.0590(14) 0.0038(11) -0.0141(11) -0.0123(12)
C00C 0.0442(13) 0.0477(13) 0.0849(18) -0.0114(12) -0.0177(12) -0.0054(10)
C00D 0.0549(14) 0.0547(14) 0.0663(15) -0.0143(11) -0.0095(11) 0.0039(11)
C00E 0.0577(15) 0.0693(17) 0.0652(15) -0.0143(13) -0.0084(12) -0.0050(12)
C00F 0.0643(16) 0.0707(17) 0.0632(15) 0.0005(12) -0.0073(12) -0.0179(13)
C00G 0.0557(16) 0.0607(16) 0.105(2) -0.0275(16) -0.0075(15) -0.0011(12)
C00H 0.0614(16) 0.0470(14) 0.106(2) -0.0104(14) -0.0204(15) -0.0040(12)
C00I 0.0696(19) 0.087(2) 0.0761(19) 0.0113(16) -0.0104(15) -0.0271(16)
C00J 0.081(2) 0.0633(16) 0.0670(16) 0.0024(13) -0.0127(14) 0.0047(14)
C00K 0.0599(16) 0.091(2) 0.0704(17) -0.0244(15) -0.0051(13) -0.0111(15)
C00L 0.080(2) 0.096(2) 0.0593(16) -0.0007(15) -0.0094(14) 0.0004(18)
C00M 0.0742(19) 0.0770(19) 0.0738(18) -0.0100(15) -0.0154(15) -0.0139(15)
C00N 0.0763(19) 0.0608(17) 0.088(2) 0.0119(15) -0.0279(16) -0.0173(14)
C00O 0.0735(19) 0.0498(15) 0.113(3) 0.0056(16) -0.0321(18) -0.0054(13)
C00P 0.0632(17) 0.087(2) 0.087(2) -0.0392(18) -0.0018(15) -0.0024(15)
C00Q 0.076(2) 0.107(3) 0.0695(19) 0.0084(18) 0.0039(16) -0.0157(19)
C00R 0.087(2) 0.101(3) 0.076(2) 0.0044(19) -0.0124(18) -0.026(2)
F00S 0.255(5) 0.232(5) 0.149(3) 0.099(3) -0.061(3) -0.129(4)
C00T 0.088(3) 0.127(3) 0.078(2) 0.006(2) -0.0082(19) -0.035(2)
O00U 0.253(5) 0.145(3) 0.095(2) 0.019(2) -0.038(3) -0.084(4)
C00V 0.104(3) 0.132(4) 0.074(2) -0.022(2) 0.009(2) 0.003(3)
F00W 0.159(4) 0.385(8) 0.164(4) -0.133(5) 0.036(3) 0.021(4)
C00X 0.133(4) 0.127(4) 0.073(2) -0.019(2) -0.004(2) 0.006(3)
O00Y 0.168(7) 0.074(3) 0.099(4) -0.023(2) -0.013(3) -0.032(3)
O00Z 0.130(8) 0.280(18) 0.111(6) -0.022(8) -0.048(6) -0.027(9)

loop_
_atom_type_symbol
_atom_type_description
_atom_type_scat_dispersion_real
_atom_type_scat_dispersion_imag
_atom_type_scat_source
C C 0.0181 0.0091 'International Tables Vol C Tables 4.2.6.8 and 6.1.1.4'
H H 0.0000 0.0000 'International Tables Vol C Tables 4.2.6.8 and 6.1.1.4'
F F 0.0727 0.0534 'International Tables Vol C Tables 4.2.6.8 and 6.1.1.4'
N N 0.0311 0.0180 'International Tables Vol C Tables 4.2.6.8 and 6.1.1.4'
O O 0.0492 0.0322 'International Tables Vol C Tables 4.2.6.8 and 6.1.1.4'

loop_
_geom_angle_atom_site_label_1
_geom_angle_atom_site_label_2
_geom_angle_atom_site_label_3
_geom_angle
_geom_angle_site_symmetry_1
_geom_angle_site_symmetry_3
_geom_angle_publ_flag
C005 N001 C004 122.9(2) . . ?
C005 N001 C009 108.7(2) . . ?
C009 N001 C004 128.2(2) . . ?
C005 N002 C00D 108.7(2) . . ?
C005 N002 C00J 129.2(2) . . ?
C00D N002 C00J 122.0(2) . . ?
H00U O003 H00V 109.5 . . ?
C008 C004 N001 122.0(2) . . ?
C008 C004 C00C 121.7(2) . . ?
C00C C004 N001 116.3(2) . . ?
N001 C005 C006 121.7(2) . . ?
N002 C005 N001 107.3(2) . . ?
N002 C005 C006 130.7(2) . . ?
C00A C006 C005 116.2(2) . . ?
C00E C006 C005 123.8(2) . . ?
C00E C006 C00A 119.9(2) . . ?
C004 C008 C00B 126.6(2) . . ?
C00N C008 C004 117.0(3) . . ?
C00N C008 C00B 116.1(3) . . ?
N001 C009 H009 126.8 . . ?
C00D C009 N001 106.5(2) . . ?
C00D C009 H009 126.8 . . ?
C006 C00A C00C 120.6(2) . . ?
C00G C00A C006 117.4(3) . . ?
C00G C00A C00C 121.9(3) . . ?
C00F C00B C008 121.3(2) . . ?
C00F C00B C00I 118.3(3) . . ?
C00I C00B C008 120.1(3) . . ?
C004 C00C C00A 120.9(2) . . ?
C00H C00C C004 117.8(3) . . ?
C00H C00C C00A 121.3(3) . . ?
N002 C00D H00D 125.6 . . ?
C009 C00D N002 108.7(2) . . ?
C009 C00D H00D 125.6 . . ?
C006 C00E H00E 119.2 . . ?
C00K C00E C006 121.5(3) . . ?
C00K C00E H00E 119.2 . . ?
C00B C00F H00F 119.8 . . ?
C00B C00F C00M 120.4(3) . . ?
C00M C00F H00F 119.8 . . ?
C00A C00G H00G 119.6 . . ?
C00P C00G C00A 120.9(3) . . ?
C00P C00G H00G 119.6 . . ?
C00C C00H H00H 119.4 . . ?
C00O C00H C00C 121.3(3) . . ?
C00O C00H H00H 119.4 . . ?
C00B C00I H00I 119.5 . . ?
C00Q C00I C00B 121.0(3) . . ?
C00Q C00I H00I 119.5 . . ?
N002 C00J H00A 109.5 . . ?
N002 C00J H00B 109.5 . . ?
N002 C00J H00C 109.5 . . ?
H00A C00J H00B 109.5 . . ?
H00A C00J H00C 109.5 . . ?
H00B C00J H00C 109.5 . . ?
C00E C00K C00V 121.5(3) . . ?
C00P C00K C00E 118.0(3) . . ?
C00P C00K C00V 120.5(3) . . ?
C00M C00L C00X 121.2(4) . . ?
C00Q C00L C00M 118.0(3) . . ?
C00Q C00L C00X 120.8(4) . . ?
C00F C00M C00L 121.3(3) . . ?
C00F C00M H00M 119.3 . . ?
C00L C00M H00M 119.3 . . ?
C008 C00N H00N 119.1 . . ?
C00O C00N C008 121.8(3) . . ?
C00O C00N H00N 119.1 . . ?
C00H C00O C00N 120.1(3) . . ?
C00H C00O H00O 119.9 . . ?
C00N C00O H00O 119.9 . . ?
C00G C00P C00K 122.0(3) . . ?
C00G C00P H00P 119.0 . . ?
C00K C00P H00P 119.0 . . ?
C00I C00Q H00Q 119.5 . . ?
C00L C00Q C00I 121.1(3) . . ?
C00L C00Q H00Q 119.5 . . ?
O00U C00R C00T 118.1(4) . . ?
O00U C00R O00Y 122.2(5) . . ?
O00U C00R O00Z 106.2(8) . . ?
O00Y C00R C00T 114.4(4) . . ?
O00Z C00R C00T 112.5(6) . . ?
F007 C00T C00R 114.2(3) . . ?
F00S C00T F007 106.8(4) . . ?
F00S C00T C00R 116.3(5) . . ?
F00S C00T F00W 102.5(5) . . ?
F00W C00T F007 105.9(5) . . ?
F00W C00T C00R 110.0(4) . . ?
C00K C00V H00J 109.5 . . ?
C00K C00V H00K 109.5 . . ?
C00K C00V H00L 109.5 . . ?
H00J C00V H00K 109.5 . . ?
H00J C00V H00L 109.5 . . ?
H00K C00V H00L 109.5 . . ?
C00L C00X H00R 109.5 . . ?
C00L C00X H00S 109.5 . . ?
C00L C00X H00T 109.5 . . ?
H00R C00X H00S 109.5 . . ?
H00R C00X H00T 109.5 . . ?
H00S C00X H00T 109.5 . . ?

loop_
_geom_bond_atom_site_label_1
_geom_bond_atom_site_label_2
_geom_bond_distance
_geom_bond_site_symmetry_2
_geom_bond_publ_flag
N001 C004 1.425(3) . ?
N001 C005 1.360(3) . ?
N001 C009 1.384(3) . ?
N002 C005 1.342(3) . ?
N002 C00D 1.369(4) . ?
N002 C00J 1.461(4) . ?
O003 H00U 0.8497 . ?
O003 H00V 0.8501 . ?
C004 C008 1.399(4) . ?
C004 C00C 1.407(4) . ?
C005 C006 1.447(4) . ?
C006 C00A 1.412(4) . ?
C006 C00E 1.390(4) . ?
F007 C00T 1.315(5) . ?
C008 C00B 1.495(4) . ?
C008 C00N 1.396(4) . ?
C009 H009 0.9300 . ?
C009 C00D 1.344(4) . ?
C00A C00C 1.456(4) . ?
C00A C00G 1.409(4) . ?
C00B C00F 1.378(4) . ?
C00B C00I 1.390(4) . ?
C00C C00H 1.404(4) . ?
C00D H00D 0.9300 . ?
C00E H00E 0.9300 . ?
C00E C00K 1.384(4) . ?
C00F H00F 0.9300 . ?
C00F C00M 1.387(4) . ?
C00G H00G 0.9300 . ?
C00G C00P 1.363(5) . ?
C00H H00H 0.9300 . ?
C00H C00O 1.353(5) . ?
C00I H00I 0.9300 . ?
C00I C00Q 1.382(5) . ?
C00J H00A 0.9600 . ?
C00J H00B 0.9600 . ?
C00J H00C 0.9600 . ?
C00K C00P 1.383(5) . ?
C00K C00V 1.501(5) . ?
C00L C00M 1.390(5) . ?
C00L C00Q 1.371(6) . ?
C00L C00X 1.511(5) . ?
C00M H00M 0.9300 . ?
C00N H00N 0.9300 . ?
C00N C00O 1.386(5) . ?
C00O H00O 0.9300 . ?
C00P H00P 0.9300 . ?
C00Q H00Q 0.9300 . ?
C00R C00T 1.487(5) . ?
C00R O00U 1.199(5) . ?
C00R O00Y 1.277(6) . ?
C00R O00Z 1.220(10) . ?
F00S C00T 1.270(6) . ?
C00T F00W 1.303(6) . ?
C00V H00J 0.9600 . ?
C00V H00K 0.9600 . ?
C00V H00L 0.9600 . ?
C00X H00R 0.9600 . ?
C00X H00S 0.9600 . ?
C00X H00T 0.9600 . ?
